data_7113297
loop_
_publ_author_name
'Leitch, Alicea A.'
'Brusso, Jaclyn L.'
'Cvrkalj, Kristina'
'Reed, Robert W.'
'Robertson, Craig M.'
'Dube, Paul A.'
'Oakley, Richard T.'

_publ_section_title
;
 Spin-canting in heavy atom heterocyclic radicals
;
_journal_coden_ASTM CHCOFS
_journal_issue 32
_journal_name_full
;
 Chemical Communications (Cambridge, United Kingdom)
;
_journal_page_first 3368
_journal_page_last 3370
_journal_paper_doi 10.1039/b708756j
_journal_year 2007
_chemical_formula_sum 'C7 H6 N3 Se4'
_chemical_formula_weight 447.99
_chemical_name_common HBPSSEt
_space_group_IT_number 14
_symmetry_cell_setting monoclinic
_symmetry_space_group_name_Hall '-P 2ybc'
_symmetry_space_group_name_H-M 'P 1 21/c 1'
_atom_sites_solution_hydrogens geom
_atom_sites_solution_primary direct
_atom_sites_solution_secondary difmap
_audit_creation_method SHELXL-97
_cell_angle_alpha 90.00
_cell_angle_beta 100.1480(10)
_cell_angle_gamma 90.00
_cell_formula_units_Z 4
_cell_length_a 4.9965(4)
_cell_length_b 15.1932(11)
_cell_length_c 13.8630(11)
_cell_measurement_reflns_used 3550
_cell_measurement_temperature 295(2)
_cell_measurement_theta_max 26.24
_cell_measurement_theta_min 2.68
_cell_volume 1035.92(14)
_computing_cell_refinement 'Bruker SMART'
_computing_data_collection 'Bruker SMART'
_computing_data_reduction 'Bruker SAINT'
_computing_molecular_graphics 'Bruker SHELXTL'
_computing_publication_material 'Bruker SHELXTL'
_computing_structure_refinement 'SHELXL-97 (Sheldrick, 1997)'
_computing_structure_solution 'SHELXS-97 (Sheldrick, 1990)'
_diffrn_ambient_temperature 295(2)
_diffrn_measured_fraction_theta_full 0.999
_diffrn_measured_fraction_theta_max 0.999
_diffrn_measurement_device_type 'CCD area detector'
_diffrn_measurement_method 'phi and omega scans'
_diffrn_radiation_monochromator graphite
_diffrn_radiation_source 'fine-focus sealed tube'
_diffrn_radiation_type MoK\a
_diffrn_radiation_wavelength 0.71073
_diffrn_reflns_av_R_equivalents 0.0360
_diffrn_reflns_av_sigmaI/netI 0.0262
_diffrn_reflns_limit_h_max 6
_diffrn_reflns_limit_h_min -5
_diffrn_reflns_limit_k_max 18
_diffrn_reflns_limit_k_min -14
_diffrn_reflns_limit_l_max 16
_diffrn_reflns_limit_l_min -17
_diffrn_reflns_number 11819
_diffrn_reflns_theta_full 26.37
_diffrn_reflns_theta_max 26.37
_diffrn_reflns_theta_min 2.68
_exptl_absorpt_coefficient_mu 14.126
_exptl_absorpt_correction_T_max 1.0
_exptl_absorpt_correction_T_min 0.726459
_exptl_absorpt_correction_type analytical
_exptl_absorpt_process_details sadabs
_exptl_crystal_colour black
_exptl_crystal_density_diffrn 2.872
_exptl_crystal_density_method 'not measured'
_exptl_crystal_description platlet
_exptl_crystal_F_000 820
_exptl_crystal_size_max 0.44
_exptl_crystal_size_mid 0.15
_exptl_crystal_size_min 0.015
_refine_diff_density_max 0.826
_refine_diff_density_min -0.605
_refine_diff_density_rms 0.123
_refine_ls_extinction_method none
_refine_ls_goodness_of_fit_ref 1.071
_refine_ls_hydrogen_treatment constr
_refine_ls_matrix_type full
_refine_ls_number_parameters 127
_refine_ls_number_reflns 2116
_refine_ls_number_restraints 0
_refine_ls_restrained_S_all 1.071
_refine_ls_R_factor_all 0.0409
_refine_ls_R_factor_gt 0.0284
_refine_ls_shift/su_max 0.001
_refine_ls_shift/su_mean 0.000
_refine_ls_structure_factor_coef Fsqd
_refine_ls_weighting_details 'calc w=1/[\s^2^(Fo^2^)+(0.0381P)^2^+1.5396P] where P=(Fo^2^+2Fc^2^)/3'
_refine_ls_weighting_scheme calc
_refine_ls_wR_factor_gt 0.0710
_refine_ls_wR_factor_ref 0.0763
_reflns_number_gt 1720
_reflns_number_total 2116
_reflns_threshold_expression >2sigma(I)
_cod_duplicate_entry 7102084
_cod_data_source_file b708756j.txt
_cod_data_source_block hbpsset
_cod_original_sg_symbol_H-M P2(1)/c
_cod_database_code 7113297

loop_
_symmetry_equiv_pos_as_xyz
'x, y, z'
'-x, y+1/2, -z+1/2'
'-x, -y, -z'
'x, -y-1/2, z-1/2'

loop_
_atom_site_label
_atom_site_type_symbol
_atom_site_fract_x
_atom_site_fract_y
_atom_site_fract_z
_atom_site_U_iso_or_equiv
_atom_site_adp_type
_atom_site_occupancy
_atom_site_symmetry_multiplicity
_atom_site_calc_flag
_atom_site_refinement_flags
Se1 Se -0.22587(10) 0.36120(3) 0.86828(4) 0.03689(15) Uani 1 1 d .
C1 C 0.1160(8) 0.2405(3) 0.8215(3) 0.0253(9) Uani 1 1 d .
N1 N 0.0270(8) 0.2738(2) 0.8955(3) 0.0352(9) Uani 1 1 d .
Se2 Se -0.21681(11) 0.36232(3) 0.70035(4) 0.04172(15) Uani 1 1 d .
N2 N 0.3098(7) 0.1740(2) 0.8392(3) 0.0280(8) Uani 1 1 d .
C2 C 0.0270(9) 0.2670(3) 0.7214(3) 0.0275(9) Uani 1 1 d .
Se3 Se 0.72269(10) 0.01550(3) 0.69184(4) 0.03969(15) Uani 1 1 d .
C3 C 0.1241(9) 0.2266(3) 0.6460(3) 0.0303(10) Uani 1 1 d .
H3A H 0.0643 0.2446 0.5817 0.036 Uiso 1 1 calc R
N3 N 0.5824(8) 0.0659(3) 0.7900(3) 0.0365(9) Uani 1 1 d .
Se4 Se 0.45648(12) 0.10117(3) 0.56740(4) 0.04371(16) Uani 1 1 d .
C4 C 0.3115(9) 0.1591(3) 0.6661(3) 0.0292(9) Uani 1 1 d .
C5 C 0.4098(9) 0.1305(3) 0.7650(3) 0.0289(9) Uani 1 1 d .
C6 C 0.4099(9) 0.1477(3) 0.9409(3) 0.0317(10) Uani 1 1 d .
H6A H 0.4221 0.1993 0.9827 0.038 Uiso 1 1 calc R
H6B H 0.5911 0.1232 0.9459 0.038 Uiso 1 1 calc R
C7 C 0.2254(10) 0.0803(3) 0.9763(4) 0.0380(11) Uani 1 1 d .
H7B H 0.2967 0.0648 1.0430 0.057 Uiso 1 1 calc R
H7C H 0.2161 0.0286 0.9360 0.057 Uiso 1 1 calc R
H7A H 0.0465 0.1046 0.9723 0.057 Uiso 1 1 calc R

loop_
_atom_site_aniso_label
_atom_site_aniso_U_11
_atom_site_aniso_U_22
_atom_site_aniso_U_33
_atom_site_aniso_U_23
_atom_site_aniso_U_13
_atom_site_aniso_U_12
Se1 0.0439(3) 0.0352(3) 0.0350(3) 0.0027(2) 0.0165(2) 0.0089(2)
C1 0.027(2) 0.027(2) 0.022(2) 0.0005(17) 0.0064(17) -0.0012(17)
N1 0.044(2) 0.035(2) 0.027(2) 0.0045(16) 0.0090(18) 0.0131(18)
Se2 0.0499(3) 0.0424(3) 0.0320(3) 0.0040(2) 0.0048(2) 0.0128(2)
N2 0.031(2) 0.0333(19) 0.0194(18) -0.0003(15) 0.0045(15) 0.0021(16)
C2 0.030(2) 0.026(2) 0.027(2) 0.0046(17) 0.0053(18) -0.0021(18)
Se3 0.0406(3) 0.0325(3) 0.0496(3) -0.0042(2) 0.0180(2) 0.0023(2)
C3 0.042(3) 0.029(2) 0.020(2) 0.0016(17) 0.0052(19) -0.003(2)
N3 0.038(2) 0.038(2) 0.034(2) 0.0012(17) 0.0080(18) 0.0078(18)
Se4 0.0605(4) 0.0411(3) 0.0343(3) -0.0037(2) 0.0215(3) 0.0040(2)
C4 0.035(2) 0.027(2) 0.028(2) -0.0028(18) 0.0113(19) -0.0035(18)
C5 0.028(2) 0.029(2) 0.031(2) -0.0010(18) 0.0088(19) -0.0048(18)
C6 0.035(2) 0.036(2) 0.022(2) 0.0016(18) 0.0010(19) 0.007(2)
C7 0.040(3) 0.040(3) 0.033(3) 0.009(2) 0.003(2) 0.002(2)

loop_
_atom_type_symbol
_atom_type_description
_atom_type_scat_dispersion_real
_atom_type_scat_dispersion_imag
_atom_type_scat_source
C C 0.0033 0.0016 'International Tables Vol C Tables 4.2.6.8 and 6.1.1.4'
H H 0.0000 0.0000 'International Tables Vol C Tables 4.2.6.8 and 6.1.1.4'
N N 0.0061 0.0033 'International Tables Vol C Tables 4.2.6.8 and 6.1.1.4'
Se Se -0.0929 2.2259 'International Tables Vol C Tables 4.2.6.8 and 6.1.1.4'

loop_
_geom_angle_atom_site_label_1
_geom_angle_atom_site_label_2
_geom_angle_atom_site_label_3
_geom_angle
N1 Se1 Se2 94.43(12)
N1 C1 N2 118.1(4)
N1 C1 C2 124.5(4)
N2 C1 C2 117.4(4)
C1 N1 Se1 116.3(3)
C2 Se2 Se1 88.04(13)
C5 N2 C1 123.0(4)
C5 N2 C6 118.5(4)
C1 N2 C6 118.5(3)
C3 C2 C1 121.3(4)
C3 C2 Se2 122.2(3)
C1 C2 Se2 116.5(3)
N3 Se3 Se4 94.19(13)
C2 C3 C4 119.7(4)
C2 C3 H3A 120.1
C4 C3 H3A 120.1
C5 N3 Se3 116.2(3)
C4 Se4 Se3 88.04(14)
C3 C4 C5 121.4(4)
C3 C4 Se4 122.4(3)
C5 C4 Se4 116.2(3)
N3 C5 N2 117.8(4)
N3 C5 C4 125.1(4)
N2 C5 C4 117.1(4)
N2 C6 C7 111.8(4)
N2 C6 H6A 109.3
C7 C6 H6A 109.3
N2 C6 H6B 109.3
C7 C6 H6B 109.3
H6A C6 H6B 107.9
C6 C7 H7B 109.5
C6 C7 H7C 109.5
H7B C7 H7C 109.5
C6 C7 H7A 109.5
H7B C7 H7A 109.5
H7C C7 H7A 109.5

loop_
_geom_bond_atom_site_label_1
_geom_bond_atom_site_label_2
_geom_bond_distance
Se1 N1 1.826(4)
Se1 Se2 2.3365(7)
C1 N1 1.291(5)
C1 N2 1.392(5)
C1 C2 1.438(6)
Se2 C2 1.882(4)
N2 C5 1.388(6)
N2 C6 1.465(5)
C2 C3 1.372(6)
Se3 N3 1.807(4)
Se3 Se4 2.3729(8)
C3 C4 1.384(6)
C3 H3A 0.9300
N3 C5 1.312(6)
Se4 C4 1.876(4)
C4 C5 1.439(6)
C6 C7 1.517(7)
C6 H6A 0.9700
C6 H6B 0.9700
C7 H7B 0.9600
C7 H7C 0.9600
C7 H7A 0.9600

loop_
_geom_torsion_atom_site_label_1
_geom_torsion_atom_site_label_2
_geom_torsion_atom_site_label_3
_geom_torsion_atom_site_label_4
_geom_torsion
N2 C1 N1 Se1 179.7(3)
C2 C1 N1 Se1 -0.8(6)
Se2 Se1 N1 C1 -2.4(4)
N1 Se1 Se2 C2 3.53(18)
N1 C1 N2 C5 176.7(4)
C2 C1 N2 C5 -2.8(6)
N1 C1 N2 C6 -2.4(6)
C2 C1 N2 C6 178.1(4)
N1 C1 C2 C3 -177.8(4)
N2 C1 C2 C3 1.7(6)
N1 C1 C2 Se2 4.6(6)
N2 C1 C2 Se2 -175.9(3)
Se1 Se2 C2 C3 177.7(4)
Se1 Se2 C2 C1 -4.7(3)
C1 C2 C3 C4 0.0(7)
Se2 C2 C3 C4 177.4(3)
Se4 Se3 N3 C5 -3.7(4)
N3 Se3 Se4 C4 1.91(19)
C2 C3 C4 C5 -0.6(7)
C2 C3 C4 Se4 -179.4(3)
Se3 Se4 C4 C3 178.6(4)
Se3 Se4 C4 C5 -0.2(3)
Se3 N3 C5 N2 -176.4(3)
Se3 N3 C5 C4 4.7(6)
C1 N2 C5 N3 -176.8(4)
C6 N2 C5 N3 2.3(6)
C1 N2 C5 C4 2.2(6)
C6 N2 C5 C4 -178.8(4)
C3 C4 C5 N3 178.5(5)
Se4 C4 C5 N3 -2.7(6)
C3 C4 C5 N2 -0.4(6)
Se4 C4 C5 N2 178.5(3)
C5 N2 C6 C7 -94.2(5)
C1 N2 C6 C7 84.9(5)
